data_4512924
loop_
_publ_author_name
'Yahsi, Yasemin'
'Gungor, Elif'
'Kara, Hulya'

_publ_section_title
;
 Chlorometallate-Pyridinium Boronic Acid Salts for Crystal Engineering:
 Synthesis of One-, Two-, and Three-Dimensional Hydrogen Bond Networks
;
_journal_issue 6
_journal_name_full 'Crystal Growth &amp; Design'
_journal_page_first 2652
_journal_paper_doi 10.1021/cg501769b
_journal_volume 15
_journal_year 2015
_chemical_formula_sum 'C5 H9 B Cl3 Cu N O3'
_chemical_formula_weight 311.83
_chemical_name_systematic
; 
 ? 
;
_space_group_IT_number 9
_symmetry_cell_setting monoclinic
_symmetry_space_group_name_Hall 'C -2yc'
_symmetry_space_group_name_H-M 'C 1 c 1'
_atom_sites_solution_hydrogens geom
_atom_sites_solution_primary direct
_atom_sites_solution_secondary difmap
_audit_creation_method SHELXL-97
_cell_angle_alpha 90.00
_cell_angle_beta 97.46(3)
_cell_angle_gamma 90.00
_cell_formula_units_Z 4
_cell_length_a 13.863(3)
_cell_length_b 3.7921(8)
_cell_length_c 20.094(4)
_cell_measurement_reflns_used 4377
_cell_measurement_temperature 100(2)
_cell_measurement_theta_max 27.456
_cell_measurement_theta_min 2.964
_cell_volume 1047.4(4)
_computing_cell_refinement 'SAINT (Bruker, 2002)'
_computing_data_collection 'SMART (Bruker, 2002)'
_computing_data_reduction 'SHELXTL (Bruker, 2002)'
_computing_molecular_graphics SHELXTL
_computing_publication_material SHELXTL
_computing_structure_refinement SHELXTL
_computing_structure_solution SHELXTL
_diffrn_ambient_temperature 100(2)
_diffrn_measured_fraction_theta_full 1.000
_diffrn_measured_fraction_theta_max 1.000
_diffrn_measurement_device_type 'Bruker SMART APEX CCD area-detector'
_diffrn_measurement_method 'phi and omega scans'
_diffrn_radiation_monochromator graphite
_diffrn_radiation_source 'fine-focus sealed tube'
_diffrn_radiation_type MoK\a
_diffrn_radiation_wavelength 0.71073
_diffrn_reflns_av_R_equivalents 0.0583
_diffrn_reflns_av_sigmaI/netI 0.0454
_diffrn_reflns_limit_h_max 18
_diffrn_reflns_limit_h_min -18
_diffrn_reflns_limit_k_max 4
_diffrn_reflns_limit_k_min -4
_diffrn_reflns_limit_l_max 25
_diffrn_reflns_limit_l_min -26
_diffrn_reflns_number 5436
_diffrn_reflns_theta_full 27.48
_diffrn_reflns_theta_max 27.48
_diffrn_reflns_theta_min 2.04
_exptl_absorpt_coefficient_mu 2.826
_exptl_absorpt_correction_T_max 0.868
_exptl_absorpt_correction_T_min 0.761
_exptl_absorpt_correction_type multi-scan
_exptl_absorpt_process_details '(SADABS; Sheldrick, 2003)'
_exptl_crystal_colour green
_exptl_crystal_density_diffrn 1.978
_exptl_crystal_density_method 'not measured'
_exptl_crystal_description block
_exptl_crystal_F_000 620
_exptl_crystal_size_max 0.1
_exptl_crystal_size_mid 0.1
_exptl_crystal_size_min 0.05
_refine_diff_density_max 0.646
_refine_diff_density_min -0.606
_refine_diff_density_rms 0.112
_refine_ls_abs_structure_details 'Flack H D (1983), Acta Cryst. A39, 876-881'
_refine_ls_abs_structure_Flack 0.017(10)
_refine_ls_extinction_method none
_refine_ls_goodness_of_fit_ref 1.038
_refine_ls_hydrogen_treatment mixed
_refine_ls_matrix_type full
_refine_ls_number_parameters 135
_refine_ls_number_reflns 2390
_refine_ls_number_restraints 4
_refine_ls_restrained_S_all 1.038
_refine_ls_R_factor_all 0.0303
_refine_ls_R_factor_gt 0.0301
_refine_ls_shift/su_max 0.001
_refine_ls_shift/su_mean 0.000
_refine_ls_structure_factor_coef Fsqd
_refine_ls_weighting_details 'calc w=1/[\s^2^(Fo^2^)+(0.0522P)^2^+0.0000P] where P=(Fo^2^+2Fc^2^)/3'
_refine_ls_weighting_scheme calc
_refine_ls_wR_factor_gt 0.0769
_refine_ls_wR_factor_ref 0.0770
_reflns_number_gt 2358
_reflns_number_total 2390
_reflns_threshold_expression >2sigma(I)
_cod_data_source_file cg501769b_si_001.cif
_cod_data_source_block 6
_cod_depositor_comments
;
The following automatic conversions were performed:

'_symmetry_cell_setting' value 'Monoclinic' changed to 'monoclinic'
according to
/usr/data/users/saulius/crontab/automatic-downloads/rss-feeds/ACS/lib/dictionaries/cif_core.dic
dictionary named 'cif_core.dic' version 2.4.2 from 2011-04-26.

Automatic conversion script
Id: cif_fix_values 3271 2015-04-21 07:52:19Z andrius 

 Adding full bibliography for 4512919--4512925.cif.
;
_cod_original_sg_symbol_H-M Cc
_cod_database_code 4512924

loop_
_symmetry_equiv_pos_as_xyz
'x, y, z'
'x, -y, z+1/2'
'x+1/2, y+1/2, z'
'x+1/2, -y+1/2, z+1/2'

loop_
_atom_site_label
_atom_site_type_symbol
_atom_site_fract_x
_atom_site_fract_y
_atom_site_fract_z
_atom_site_U_iso_or_equiv
_atom_site_adp_type
_atom_site_occupancy
_atom_site_symmetry_multiplicity
_atom_site_calc_flag
_atom_site_refinement_flags
Cu1 Cu 0.289705(15) 0.54748(9) 0.767614(13) 0.01027(11) Uani 1 1 d .
Cl1 Cl 0.27673(5) 0.1670(2) 0.85387(4) 0.01233(15) Uani 1 1 d .
Cl2 Cl 0.45550(5) 0.5549(2) 0.78741(3) 0.01069(16) Uani 1 1 d .
Cl3 Cl 0.28528(5) 0.9186(2) 0.67786(4) 0.01172(15) Uani 1 1 d .
B1 B -0.0363(2) 0.8282(10) 0.58700(16) 0.0120(7) Uani 1 1 d .
C1 C 0.0153(2) 0.6514(8) 0.52973(15) 0.0113(5) Uani 1 1 d .
C2 C 0.1128(2) 0.5415(9) 0.53907(17) 0.0143(6) Uani 1 1 d .
H2 H 0.1506 0.5709 0.5817 0.017 Uiso 1 1 calc R
C3 C 0.1554(2) 0.3883(10) 0.48614(16) 0.0167(6) Uani 1 1 d .
H3 H 0.2219 0.3196 0.4923 0.020 Uiso 1 1 calc R
C4 C 0.0986(2) 0.3395(9) 0.42480(16) 0.0138(6) Uani 1 1 d .
H4 H 0.1255 0.2359 0.3883 0.017 Uiso 1 1 calc R
C5 C -0.0364(2) 0.5957(9) 0.46713(16) 0.0132(6) Uani 1 1 d .
H5 H -0.1024 0.6684 0.4588 0.016 Uiso 1 1 calc R
N1 N 0.0048(2) 0.4407(7) 0.41767(13) 0.0130(5) Uani 1 1 d .
H1 H -0.0312 0.4038 0.3789 0.016 Uiso 1 1 calc R
O1 O 0.01219(17) 0.8142(8) 0.65067(11) 0.0197(5) Uani 1 1 d .
H1A H -0.0227 0.9014 0.6776 0.030 Uiso 1 1 calc R
O2 O -0.12336(17) 0.9832(6) 0.56827(12) 0.0146(4) Uani 1 1 d .
H2A H -0.1459 1.0584 0.6024 0.022 Uiso 1 1 calc R
O3 O 0.14559(18) 0.5385(7) 0.75103(13) 0.0149(5) Uani 1 1 d D
H3A H 0.109(3) 0.394(10) 0.766(2) 0.022 Uiso 1 1 d D
H3B H 0.124(3) 0.605(12) 0.7121(13) 0.022 Uiso 1 1 d D

loop_
_atom_site_aniso_label
_atom_site_aniso_U_11
_atom_site_aniso_U_22
_atom_site_aniso_U_33
_atom_site_aniso_U_23
_atom_site_aniso_U_13
_atom_site_aniso_U_12
Cu1 0.00976(18) 0.0106(2) 0.01020(17) 0.00257(17) 0.00048(12) 0.00057(16)
Cl1 0.0132(3) 0.0119(4) 0.0118(3) 0.0035(3) 0.0012(2) 0.0000(3)
Cl2 0.0111(3) 0.0109(3) 0.0099(3) -0.0001(3) 0.0006(3) 0.0002(3)
Cl3 0.0149(3) 0.0104(4) 0.0097(3) 0.0016(3) 0.0009(2) -0.0003(3)
B1 0.0108(14) 0.0135(19) 0.0112(15) -0.0001(13) -0.0001(11) -0.0014(13)
C1 0.0135(13) 0.0075(13) 0.0122(13) 0.0004(11) -0.0007(10) -0.0007(11)
C2 0.0131(14) 0.0168(17) 0.0125(14) -0.0011(11) -0.0003(11) -0.0005(11)
C3 0.0130(14) 0.0193(16) 0.0176(16) -0.0015(13) 0.0016(12) 0.0014(12)
C4 0.0165(14) 0.0118(15) 0.0138(14) -0.0013(12) 0.0046(11) -0.0016(12)
C5 0.0133(13) 0.0125(16) 0.0138(14) -0.0016(11) 0.0019(11) 0.0021(11)
N1 0.0161(13) 0.0123(14) 0.0097(12) -0.0007(10) -0.0015(10) -0.0009(10)
O1 0.0160(10) 0.0327(15) 0.0102(10) -0.0042(10) 0.0007(8) 0.0050(10)
O2 0.0143(11) 0.0187(11) 0.0109(10) -0.0005(9) 0.0021(8) 0.0028(9)
O3 0.0091(11) 0.0208(13) 0.0145(11) 0.0050(9) 0.0004(9) -0.0003(8)

loop_
_atom_type_symbol
_atom_type_description
_atom_type_scat_dispersion_real
_atom_type_scat_dispersion_imag
_atom_type_scat_source
C C 0.0033 0.0016 'International Tables Vol C Tables 4.2.6.8 and 6.1.1.4'
H H 0.0000 0.0000 'International Tables Vol C Tables 4.2.6.8 and 6.1.1.4'
B B 0.0013 0.0007 'International Tables Vol C Tables 4.2.6.8 and 6.1.1.4'
N N 0.0061 0.0033 'International Tables Vol C Tables 4.2.6.8 and 6.1.1.4'
O O 0.0106 0.0060 'International Tables Vol C Tables 4.2.6.8 and 6.1.1.4'
Cl Cl 0.1484 0.1585 'International Tables Vol C Tables 4.2.6.8 and 6.1.1.4'
Cu Cu 0.3201 1.2651 'International Tables Vol C Tables 4.2.6.8 and 6.1.1.4'

loop_
_geom_angle_atom_site_label_1
_geom_angle_atom_site_label_2
_geom_angle_atom_site_label_3
_geom_angle
O3 Cu1 Cl1 86.54(8)
O3 Cu1 Cl2 179.55(8)
Cl1 Cu1 Cl2 93.01(4)
O3 Cu1 Cl3 87.41(8)
Cl1 Cu1 Cl3 173.85(3)
Cl2 Cu1 Cl3 93.05(4)
O2 B1 O1 126.2(3)
O2 B1 C1 117.0(3)
O1 B1 C1 116.8(3)
C5 C1 C2 116.9(3)
C5 C1 B1 119.9(3)
C2 C1 B1 123.2(3)
C1 C2 C3 120.9(3)
C1 C2 H2 119.6
C3 C2 H2 119.6
C4 C3 C2 118.8(3)
C4 C3 H3 120.6
C2 C3 H3 120.6
N1 C4 C3 119.1(3)
N1 C4 H4 120.4
C3 C4 H4 120.4
N1 C5 C1 121.4(3)
N1 C5 H5 119.3
C1 C5 H5 119.3
C5 N1 C4 122.9(3)
C5 N1 H1 118.5
C4 N1 H1 118.5
B1 O1 H1A 109.5
B1 O2 H2A 109.5
Cu1 O3 H3A 127(3)
Cu1 O3 H3B 112(3)
H3A O3 H3B 113(5)

loop_
_geom_bond_atom_site_label_1
_geom_bond_atom_site_label_2
_geom_bond_distance
Cu1 O3 1.983(2)
Cu1 Cl1 2.2801(9)
Cu1 Cl2 2.2812(9)
Cu1 Cl3 2.2822(8)
B1 O2 1.351(4)
B1 O1 1.367(4)
B1 C1 1.581(4)
C1 C5 1.380(4)
C1 C2 1.405(4)
C2 C3 1.407(5)
C2 H2 0.9500
C3 C4 1.386(4)
C3 H3 0.9500
C4 N1 1.346(4)
C4 H4 0.9500
C5 N1 1.344(4)
C5 H5 0.9500
N1 H1 0.8800
O1 H1A 0.8400
O2 H2A 0.8400
O3 H3A 0.830(19)
O3 H3B 0.839(19)

loop_
_geom_torsion_atom_site_label_1
_geom_torsion_atom_site_label_2
_geom_torsion_atom_site_label_3
_geom_torsion_atom_site_label_4
_geom_torsion
O2 B1 C1 C5 -13.2(5)
O1 B1 C1 C5 167.7(3)
O2 B1 C1 C2 167.4(3)
O1 B1 C1 C2 -11.7(5)
C5 C1 C2 C3 1.2(5)
B1 C1 C2 C3 -179.4(3)
C1 C2 C3 C4 -1.6(5)
C2 C3 C4 N1 0.2(5)
C2 C1 C5 N1 0.5(5)
B1 C1 C5 N1 -178.9(3)
C1 C5 N1 C4 -2.0(5)
C3 C4 N1 C5 1.6(5)
